data_2312069
loop_
_publ_author_name
'Vinaya, ?'
'Basavaraju, Yeriyur B.'
'Yathirajan, Hemmige S.'
'Parkin, Sean'

_publ_section_title
;
 Syntheses and crystal structures of four 4-(4-nitro-phen-yl)piperazinium
 salts with hydrogen succinate, 4-amino-benzoate,
 2-(4-chloro-phen-yl)acetate and 2,3,4,5,6-penta-fluoro-benzoate anions.
;
_journal_coeditor_code HB8053
_journal_issue 'Pt 3'
_journal_name_full 'Acta crystallographica. Section E, Crystallographic communications'
_journal_page_first 151
_journal_page_last 156
_journal_paper_doi 10.1107/S2056989023001093
_journal_volume 79
_journal_year 2023
_chemical_formula_iupac 'C10 H14 N3 O2 +, C7 F5 O2 -'
_chemical_formula_moiety 'C10 H14 N3 O2 +, C7 F5 O2 -'
_chemical_formula_sum 'C17 H14 F5 N3 O4'
_chemical_formula_weight 419.31
_chemical_name_systematic
;
4-(4-Nitrophenyl)piperazinium 2,3,4,5,6-pentafluorobenzoate
;
_space_group_crystal_system triclinic
_space_group_IT_number 2
_space_group_name_Hall '-P 1'
_space_group_name_H-M_alt 'P -1'
_atom_sites_solution_hydrogens mixed
_atom_sites_solution_primary direct
_atom_sites_solution_secondary difmap
_audit_creation_method 'SHELXL-2019/2 and CIFFIX'
_cell_angle_alpha 75.754(2)
_cell_angle_beta 81.670(2)
_cell_angle_gamma 87.717(2)
_cell_formula_units_Z 2
_cell_length_a 5.9779(3)
_cell_length_b 11.3934(8)
_cell_length_c 12.9312(9)
_cell_measurement_reflns_used 9830
_cell_measurement_temperature 90.0(2)
_cell_measurement_theta_max 27.52
_cell_measurement_theta_min 2.75
_cell_volume 844.63(9)
_computing_cell_refinement
;
<i>APEX3</i> (Bruker, 2016)
;
_computing_data_collection
;
<i>APEX3</i> (Bruker, 2016)
;
_computing_data_reduction
;
<i>APEX3</i> (Bruker, 2016)
;
_computing_molecular_graphics
;
<i>XP</i> in <i>SHELXTL</i> (Sheldrick, 2008)
;
_computing_publication_material
;
<i>publCIF</i> (Westrip, 2010)
;
_computing_structure_refinement
;
<i>SHELXL2019/2</i> (Sheldrick, 2015b)
;
_computing_structure_solution
;
<i>SHELXT</i> (Sheldrick, 2015a)
;
_diffrn_ambient_temperature 90.0(2)
_diffrn_detector_area_resol_mean 7.41
_diffrn_measured_fraction_theta_full 0.999
_diffrn_measured_fraction_theta_max 0.997
_diffrn_measurement_device_type 'Bruker D8 Venture dual source'
_diffrn_measurement_method '\f and \w scans'
_diffrn_radiation_type MoK\a
_diffrn_radiation_wavelength 0.71073
_diffrn_reflns_av_R_equivalents 0.0344
_diffrn_reflns_av_unetI/netI 0.0176
_diffrn_reflns_limit_h_max 7
_diffrn_reflns_limit_h_min -7
_diffrn_reflns_limit_k_max 14
_diffrn_reflns_limit_k_min -14
_diffrn_reflns_limit_l_max 16
_diffrn_reflns_limit_l_min -16
_diffrn_reflns_number 38650
_diffrn_reflns_theta_full 25.242
_diffrn_reflns_theta_max 27.527
_diffrn_reflns_theta_min 2.150
_diffrn_source microsource
_exptl_absorpt_coefficient_mu 0.154
_exptl_absorpt_correction_T_max 0.959
_exptl_absorpt_correction_T_min 0.914
_exptl_absorpt_correction_type multi-scan
_exptl_absorpt_process_details
;
(<i>SADABS</i>; Krause <i>et al.</i>, 2015)
;
_exptl_crystal_colour 'pale yellow'
_exptl_crystal_density_diffrn 1.649
_exptl_crystal_description tablet
_exptl_crystal_F_000 428
_exptl_crystal_size_max 0.210
_exptl_crystal_size_mid 0.170
_exptl_crystal_size_min 0.050
_refine_diff_density_max 0.356
_refine_diff_density_min -0.221
_refine_ls_extinction_coef 0.008(2)
_refine_ls_extinction_expression Fc^*^=kFc[1+0.001xFc^2^\l^3^/sin(2\q)]^-1/4^
_refine_ls_extinction_method
;
SHELXL-2019/2 (Sheldrick 2015b)
;
_refine_ls_goodness_of_fit_ref 1.037
_refine_ls_hydrogen_treatment mixed
_refine_ls_matrix_type full
_refine_ls_number_parameters 269
_refine_ls_number_reflns 3882
_refine_ls_number_restraints 0
_refine_ls_restrained_S_all 1.037
_refine_ls_R_factor_all 0.0356
_refine_ls_R_factor_gt 0.0308
_refine_ls_shift/su_max 0.000
_refine_ls_shift/su_mean 0.000
_refine_ls_structure_factor_coef Fsqd
_refine_ls_weighting_details 'w=1/[\s^2^(Fo^2^)+(0.0359P)^2^+0.4190P] where P=(Fo^2^+2Fc^2^)/3'
_refine_ls_weighting_scheme calc
_refine_ls_wR_factor_gt 0.0781
_refine_ls_wR_factor_ref 0.0816
_reflns_number_gt 3456
_reflns_number_total 3882
_reflns_threshold_expression 'I > 2\s(I)'
_cod_data_source_file hb8053sup1.cif
_cod_data_source_block IV
_cod_database_code 2312069
_shelx_space_group_comment
;
The symmetry employed for this shelxl refinement is uniquely defined
by the following loop, which should always be used as a source of
symmetry information in preference to the above space-group names.
They are only intended as comments.
;
_shelx_estimated_absorpt_t_min 0.968
_shelx_estimated_absorpt_t_max 0.992

loop_
_space_group_symop_operation_xyz
'x, y, z'
'-x, -y, -z'

loop_
_atom_site_type_symbol
_atom_site_label
_atom_site_fract_x
_atom_site_fract_y
_atom_site_fract_z
_atom_site_U_iso_or_equiv
_atom_site_adp_type
_atom_site_calc_flag
_atom_site_occupancy
_atom_site_disorder_assembly
_atom_site_disorder_group
O O1 0.43180(17) 0.17458(10) -0.07590(8) 0.0322(2) Uani d 1 . .
O O2 0.41598(17) 0.36577(10) -0.07776(8) 0.0315(2) Uani d 1 . .
N N1 1.18846(17) 0.19065(9) 0.40887(8) 0.0156(2) Uani d 1 . .
H H1NA 1.080(3) 0.1911(13) 0.4679(12) 0.019 Uiso d 1 . .
H H1NB 1.331(3) 0.1841(13) 0.4282(12) 0.019 Uiso d 1 . .
N N2 1.23887(16) 0.20731(9) 0.18180(8) 0.0164(2) Uani d 1 . .
N N3 0.49963(18) 0.26345(11) -0.05166(8) 0.0241(2) Uani d 1 . .
C C1 1.16518(19) 0.30898(10) 0.32993(9) 0.0170(2) Uani d 1 . .
H H1C 1.215721 0.375464 0.357861 0.020 Uiso calc 1 . .
H H1D 1.004664 0.323501 0.319507 0.020 Uiso calc 1 . .
C C2 1.30775(19) 0.30694(11) 0.22310(9) 0.0178(2) Uani d 1 . .
H H2A 1.290093 0.384788 0.170238 0.021 Uiso calc 1 . .
H H2B 1.469162 0.297174 0.233008 0.021 Uiso calc 1 . .
C C3 1.2830(2) 0.09221(11) 0.25697(9) 0.0178(2) Uani d 1 . .
H H3A 1.445777 0.085880 0.264569 0.021 Uiso calc 1 . .
H H3B 1.244024 0.023963 0.228146 0.021 Uiso calc 1 . .
C C4 1.1436(2) 0.08444(10) 0.36671(9) 0.0175(2) Uani d 1 . .
H H4A 0.980836 0.082092 0.360358 0.021 Uiso calc 1 . .
H H4B 1.181938 0.008818 0.417856 0.021 Uiso calc 1 . .
C C5 1.04949(19) 0.22037(11) 0.12889(9) 0.0153(2) Uani d 1 . .
C C6 0.9588(2) 0.12034(11) 0.10325(9) 0.0182(2) Uani d 1 . .
H H6 1.021849 0.042104 0.126884 0.022 Uiso calc 1 . .
C C7 0.7802(2) 0.13394(12) 0.04448(10) 0.0198(2) Uani d 1 . .
H H7 0.721386 0.065866 0.027385 0.024 Uiso calc 1 . .
C C8 0.68749(19) 0.24811(12) 0.01068(9) 0.0189(2) Uani d 1 . .
C C9 0.7691(2) 0.34801(11) 0.03565(9) 0.0188(2) Uani d 1 . .
H H9 0.702687 0.425476 0.012554 0.023 Uiso calc 1 . .
C C10 0.9478(2) 0.33452(11) 0.09439(9) 0.0174(2) Uani d 1 . .
H H10 1.003224 0.403213 0.111854 0.021 Uiso calc 1 . .
O O3 0.86075(13) 0.21817(8) 0.56526(7) 0.01998(19) Uani d 1 . .
O O4 0.61190(14) 0.17431(8) 0.46723(7) 0.01912(19) Uani d 1 . .
C C11 0.66662(18) 0.21484(10) 0.54141(9) 0.0144(2) Uani d 1 . .
C C12 0.48004(18) 0.26637(10) 0.61162(9) 0.0142(2) Uani d 1 . .
C C13 0.29057(19) 0.20060(10) 0.66651(9) 0.0144(2) Uani d 1 . .
C C14 0.12144(19) 0.24860(10) 0.72922(9) 0.0152(2) Uani d 1 . .
C C15 0.13793(19) 0.36674(11) 0.73547(9) 0.0164(2) Uani d 1 . .
C C16 0.3259(2) 0.43432(10) 0.68299(10) 0.0171(2) Uani d 1 . .
C C17 0.49472(19) 0.38314(10) 0.62342(9) 0.0161(2) Uani d 1 . .
F F1 0.26874(12) 0.08537(6) 0.66068(6) 0.01959(16) Uani d 1 . .
F F2 -0.05531(12) 0.18192(6) 0.78430(6) 0.02050(16) Uani d 1 . .
F F3 -0.02700(12) 0.41607(7) 0.79314(6) 0.02259(17) Uani d 1 . .
F F4 0.34328(13) 0.54896(7) 0.69035(6) 0.02478(18) Uani d 1 . .
F F5 0.67401(12) 0.45273(6) 0.57274(6) 0.02176(17) Uani d 1 . .

loop_
_atom_site_aniso_label
_atom_site_aniso_U_11
_atom_site_aniso_U_22
_atom_site_aniso_U_33
_atom_site_aniso_U_12
_atom_site_aniso_U_13
_atom_site_aniso_U_23
O1 0.0272(5) 0.0461(6) 0.0283(5) -0.0045(4) -0.0106(4) -0.0137(4)
O2 0.0268(5) 0.0417(6) 0.0257(5) 0.0087(4) -0.0111(4) -0.0048(4)
N1 0.0123(4) 0.0197(5) 0.0159(5) 0.0007(4) -0.0026(4) -0.0061(4)
N2 0.0159(5) 0.0176(5) 0.0165(5) -0.0003(4) -0.0035(4) -0.0052(4)
N3 0.0183(5) 0.0382(7) 0.0158(5) 0.0003(4) -0.0032(4) -0.0061(5)
C1 0.0166(5) 0.0159(5) 0.0201(6) -0.0007(4) -0.0034(4) -0.0066(4)
C2 0.0161(5) 0.0190(6) 0.0187(6) -0.0038(4) -0.0026(4) -0.0049(4)
C3 0.0182(5) 0.0184(6) 0.0186(6) 0.0051(4) -0.0053(4) -0.0070(4)
C4 0.0182(5) 0.0156(5) 0.0189(6) 0.0005(4) -0.0041(4) -0.0040(4)
C5 0.0140(5) 0.0193(6) 0.0121(5) -0.0005(4) 0.0003(4) -0.0041(4)
C6 0.0188(6) 0.0178(6) 0.0181(5) 0.0002(4) -0.0020(4) -0.0050(4)
C7 0.0193(6) 0.0242(6) 0.0172(5) -0.0033(5) -0.0012(4) -0.0078(5)
C8 0.0144(5) 0.0292(6) 0.0130(5) -0.0004(5) -0.0024(4) -0.0044(5)
C9 0.0175(5) 0.0213(6) 0.0152(5) 0.0020(4) -0.0003(4) -0.0015(4)
C10 0.0177(5) 0.0179(6) 0.0164(5) -0.0012(4) -0.0009(4) -0.0045(4)
O3 0.0124(4) 0.0296(5) 0.0211(4) 0.0009(3) -0.0036(3) -0.0115(4)
O4 0.0153(4) 0.0250(4) 0.0208(4) 0.0024(3) -0.0047(3) -0.0118(3)
C11 0.0136(5) 0.0136(5) 0.0159(5) 0.0003(4) -0.0021(4) -0.0032(4)
C12 0.0131(5) 0.0164(5) 0.0141(5) 0.0010(4) -0.0041(4) -0.0043(4)
C13 0.0154(5) 0.0130(5) 0.0160(5) 0.0000(4) -0.0051(4) -0.0040(4)
C14 0.0134(5) 0.0180(6) 0.0133(5) -0.0025(4) -0.0017(4) -0.0019(4)
C15 0.0152(5) 0.0201(6) 0.0149(5) 0.0035(4) -0.0017(4) -0.0069(4)
C16 0.0192(6) 0.0138(5) 0.0205(6) 0.0002(4) -0.0043(4) -0.0073(4)
C17 0.0134(5) 0.0172(5) 0.0176(5) -0.0032(4) -0.0017(4) -0.0037(4)
F1 0.0192(3) 0.0132(3) 0.0269(4) -0.0020(3) -0.0013(3) -0.0067(3)
F2 0.0171(3) 0.0219(4) 0.0199(4) -0.0052(3) 0.0037(3) -0.0033(3)
F3 0.0201(4) 0.0244(4) 0.0240(4) 0.0027(3) 0.0036(3) -0.0115(3)
F4 0.0244(4) 0.0158(4) 0.0366(4) -0.0012(3) -0.0006(3) -0.0131(3)
F5 0.0171(3) 0.0186(4) 0.0291(4) -0.0062(3) 0.0024(3) -0.0071(3)

loop_
_atom_type_symbol
_atom_type_description
_atom_type_scat_dispersion_real
_atom_type_scat_dispersion_imag
_atom_type_scat_source
C C 0.0033 0.0016 'International Tables Vol C Tables 4.2.6.8 and 6.1.1.4'
H H 0.0000 0.0000 'International Tables Vol C Tables 4.2.6.8 and 6.1.1.4'
F F 0.0171 0.0103 'International Tables Vol C Tables 4.2.6.8 and 6.1.1.4'
N N 0.0061 0.0033 'International Tables Vol C Tables 4.2.6.8 and 6.1.1.4'
O O 0.0106 0.0060 'International Tables Vol C Tables 4.2.6.8 and 6.1.1.4'

loop_
_geom_angle_atom_site_label_1
_geom_angle_atom_site_label_2
_geom_angle_atom_site_label_3
_geom_angle_site_symmetry_1
_geom_angle_site_symmetry_3
_geom_angle
_geom_angle_publ_flag
C4 N1 C1 . . 113.04(9) ?
C4 N1 H1NA . . 107.8(9) ?
C1 N1 H1NA . . 106.1(9) ?
C4 N1 H1NB . . 109.5(9) ?
C1 N1 H1NB . . 109.6(9) ?
H1NA N1 H1NB . . 110.9(13) ?
C5 N2 C2 . . 119.80(10) ?
C5 N2 C3 . . 120.24(10) ?
C2 N2 C3 . . 108.81(9) ?
O1 N3 O2 . . 123.20(11) ?
O1 N3 C8 . . 118.67(11) ?
O2 N3 C8 . . 118.13(11) ?
N1 C1 C2 . . 109.46(9) ?
N1 C1 H1C . . 109.8 ?
C2 C1 H1C . . 109.8 ?
N1 C1 H1D . . 109.8 ?
C2 C1 H1D . . 109.8 ?
H1C C1 H1D . . 108.2 ?
N2 C2 C1 . . 110.54(9) ?
N2 C2 H2A . . 109.5 ?
C1 C2 H2A . . 109.5 ?
N2 C2 H2B . . 109.5 ?
C1 C2 H2B . . 109.5 ?
H2A C2 H2B . . 108.1 ?
N2 C3 C4 . . 110.32(9) ?
N2 C3 H3A . . 109.6 ?
C4 C3 H3A . . 109.6 ?
N2 C3 H3B . . 109.6 ?
C4 C3 H3B . . 109.6 ?
H3A C3 H3B . . 108.1 ?
N1 C4 C3 . . 110.66(9) ?
N1 C4 H4A . . 109.5 ?
C3 C4 H4A . . 109.5 ?
N1 C4 H4B . . 109.5 ?
C3 C4 H4B . . 109.5 ?
H4A C4 H4B . . 108.1 ?
N2 C5 C10 . . 121.43(10) ?
N2 C5 C6 . . 120.90(10) ?
C10 C5 C6 . . 117.61(10) ?
C7 C6 C5 . . 121.27(11) ?
C7 C6 H6 . . 119.4 ?
C5 C6 H6 . . 119.4 ?
C6 C7 C8 . . 119.25(11) ?
C6 C7 H7 . . 120.4 ?
C8 C7 H7 . . 120.4 ?
C9 C8 C7 . . 121.24(11) ?
C9 C8 N3 . . 119.10(11) ?
C7 C8 N3 . . 119.66(11) ?
C10 C9 C8 . . 119.56(11) ?
C10 C9 H9 . . 120.2 ?
C8 C9 H9 . . 120.2 ?
C9 C10 C5 . . 121.06(11) ?
C9 C10 H10 . . 119.5 ?
C5 C10 H10 . . 119.5 ?
O3 C11 O4 . . 126.84(11) ?
O3 C11 C12 . . 115.21(10) ?
O4 C11 C12 . . 117.95(10) ?
C17 C12 C13 . . 116.73(10) ?
C17 C12 C11 . . 120.47(10) ?
C13 C12 C11 . . 122.80(10) ?
F1 C13 C14 . . 117.97(10) ?
F1 C13 C12 . . 119.72(10) ?
C14 C13 C12 . . 122.31(10) ?
F2 C14 C15 . . 119.71(10) ?
F2 C14 C13 . . 121.10(10) ?
C15 C14 C13 . . 119.19(10) ?
F3 C15 C14 . . 120.17(10) ?
F3 C15 C16 . . 119.85(10) ?
C14 C15 C16 . . 119.98(10) ?
F4 C16 C17 . . 120.49(10) ?
F4 C16 C15 . . 119.94(10) ?
C17 C16 C15 . . 119.57(11) ?
F5 C17 C16 . . 117.56(10) ?
F5 C17 C12 . . 120.25(10) ?
C16 C17 C12 . . 122.14(11) ?

loop_
_geom_bond_atom_site_label_1
_geom_bond_atom_site_label_2
_geom_bond_site_symmetry_2
_geom_bond_distance
_geom_bond_publ_flag
O1 N3 . 1.2304(15) ?
O2 N3 . 1.2376(15) ?
N1 C4 . 1.4922(15) ?
N1 C1 . 1.4926(15) ?
N1 H1NA . 0.929(15) ?
N1 H1NB . 0.915(16) ?
N2 C5 . 1.3902(14) ?
N2 C2 . 1.4638(14) ?
N2 C3 . 1.4675(15) ?
N3 C8 . 1.4556(15) ?
C1 C2 . 1.5193(16) ?
C1 H1C . 0.9900 ?
C1 H1D . 0.9900 ?
C2 H2A . 0.9900 ?
C2 H2B . 0.9900 ?
C3 C4 . 1.5225(16) ?
C3 H3A . 0.9900 ?
C3 H3B . 0.9900 ?
C4 H4A . 0.9900 ?
C4 H4B . 0.9900 ?
C5 C10 . 1.4106(16) ?
C5 C6 . 1.4107(16) ?
C6 C7 . 1.3806(17) ?
C6 H6 . 0.9500 ?
C7 C8 . 1.3866(18) ?
C7 H7 . 0.9500 ?
C8 C9 . 1.3814(18) ?
C9 C10 . 1.3810(17) ?
C9 H9 . 0.9500 ?
C10 H10 . 0.9500 ?
O3 C11 . 1.2475(14) ?
O4 C11 . 1.2496(14) ?
C11 C12 . 1.5263(15) ?
C12 C17 . 1.3836(16) ?
C12 C13 . 1.3860(16) ?
C13 F1 . 1.3459(13) ?
C13 C14 . 1.3841(16) ?
C14 F2 . 1.3343(13) ?
C14 C15 . 1.3764(16) ?
C15 F3 . 1.3391(13) ?
C15 C16 . 1.3807(17) ?
C16 F4 . 1.3418(13) ?
C16 C17 . 1.3788(16) ?
C17 F5 . 1.3473(13) ?

loop_
_geom_hbond_atom_site_label_D
_geom_hbond_atom_site_label_H
_geom_hbond_atom_site_label_A
_geom_hbond_site_symmetry_A
_geom_hbond_distance_DH
_geom_hbond_distance_HA
_geom_hbond_distance_DA
_geom_hbond_angle_DHA
_geom_hbond_publ_flag
N1 H1NA O3 . 0.929(15) 1.754(16) 2.6723(13) 169.4(14) yes
N1 H1NB O4 1_655 0.915(16) 1.816(16) 2.7310(13) 178.8(14) yes
C1 H1C F5 2_766 0.99 2.49 3.4813(14) 177 yes
C1 H1D F4 2_666 0.99 2.49 3.3996(14) 153 yes
C4 H4B O3 2_756 0.99 2.56 3.3421(15) 136 yes
C6 H6 F2 2_656 0.95 2.54 3.4536(15) 161 yes

loop_
_geom_torsion_atom_site_label_1
_geom_torsion_atom_site_label_2
_geom_torsion_atom_site_label_3
_geom_torsion_atom_site_label_4
_geom_torsion_site_symmetry_1
_geom_torsion_site_symmetry_2
_geom_torsion_site_symmetry_3
_geom_torsion_site_symmetry_4
_geom_torsion
_geom_torsion_publ_flag
C4 N1 C1 C2 . . . . -52.11(12) ?
C5 N2 C2 C1 . . . . 80.27(13) ?
C3 N2 C2 C1 . . . . -63.65(12) ?
N1 C1 C2 N2 . . . . 58.10(12) ?
C5 N2 C3 C4 . . . . -81.76(12) ?
C2 N2 C3 C4 . . . . 61.97(12) ?
C1 N1 C4 C3 . . . . 51.34(12) ?
N2 C3 C4 N1 . . . . -55.67(12) ?
C2 N2 C5 C10 . . . . 13.05(16) ?
C3 N2 C5 C10 . . . . 152.87(10) ?
C2 N2 C5 C6 . . . . -170.03(10) ?
C3 N2 C5 C6 . . . . -30.21(15) ?
N2 C5 C6 C7 . . . . -175.64(11) ?
C10 C5 C6 C7 . . . . 1.39(17) ?
C5 C6 C7 C8 . . . . -0.41(18) ?
C6 C7 C8 C9 . . . . -0.66(18) ?
C6 C7 C8 N3 . . . . 179.78(10) ?
O1 N3 C8 C9 . . . . 178.16(11) ?
O2 N3 C8 C9 . . . . -1.79(16) ?
O1 N3 C8 C7 . . . . -2.27(17) ?
O2 N3 C8 C7 . . . . 177.78(11) ?
C7 C8 C9 C10 . . . . 0.68(17) ?
N3 C8 C9 C10 . . . . -179.75(10) ?
C8 C9 C10 C5 . . . . 0.35(17) ?
N2 C5 C10 C9 . . . . 175.65(10) ?
C6 C5 C10 C9 . . . . -1.36(17) ?
O3 C11 C12 C17 . . . . 55.33(15) ?
O4 C11 C12 C17 . . . . -124.65(12) ?
O3 C11 C12 C13 . . . . -124.39(12) ?
O4 C11 C12 C13 . . . . 55.62(15) ?
C17 C12 C13 F1 . . . . -178.30(10) ?
C11 C12 C13 F1 . . . . 1.44(16) ?
C17 C12 C13 C14 . . . . 0.83(16) ?
C11 C12 C13 C14 . . . . -179.43(10) ?
F1 C13 C14 F2 . . . . 1.56(16) ?
C12 C13 C14 F2 . . . . -177.59(10) ?
F1 C13 C14 C15 . . . . -179.14(10) ?
C12 C13 C14 C15 . . . . 1.72(17) ?
F2 C14 C15 F3 . . . . -2.64(16) ?
C13 C14 C15 F3 . . . . 178.05(10) ?
F2 C14 C15 C16 . . . . 176.77(10) ?
C13 C14 C15 C16 . . . . -2.54(17) ?
F3 C15 C16 F4 . . . . 0.33(17) ?
C14 C15 C16 F4 . . . . -179.08(10) ?
F3 C15 C16 C17 . . . . -179.76(10) ?
C14 C15 C16 C17 . . . . 0.83(17) ?
F4 C16 C17 F5 . . . . -0.70(17) ?
C15 C16 C17 F5 . . . . 179.40(10) ?
F4 C16 C17 C12 . . . . -178.25(10) ?
C15 C16 C17 C12 . . . . 1.85(18) ?
C13 C12 C17 F5 . . . . 179.89(10) ?
C11 C12 C17 F5 . . . . 0.15(16) ?
C13 C12 C17 C16 . . . . -2.62(17) ?
C11 C12 C17 C16 . . . . 177.63(10) ?

_cod_database_fobs_code 2312069
